data_7045213
loop_
_publ_author_name
'Del Grosso, Alessandro'
'Chamberlain, Alexander E.'
'Clarkson, Guy J.'
'Wills, Martin'

_publ_section_title
;
 Synthesis and applications to catalysis of novel cyclopentadienone iron
 tricarbonyl complexes.
;
_journal_issue 5
_journal_name_full 'Dalton transactions (Cambridge, England : 2003)'
_journal_page_first 1451
_journal_page_last 1470
_journal_paper_doi 10.1039/c7dt03250a
_journal_volume 47
_journal_year 2018
_chemical_absolute_configuration ad
_chemical_formula_moiety 'C40 H34 Fe O8'
_chemical_formula_sum 'C40 H34 Fe O8'
_chemical_formula_weight 698.52
_space_group_crystal_system monoclinic
_space_group_IT_number 4
_space_group_name_Hall 'P 2yb'
_space_group_name_H-M_alt 'P 1 21 1'
_symmetry_space_group_name_Hall 'P 2yb'
_symmetry_space_group_name_H-M 'P 1 21 1'
_atom_sites_solution_hydrogens geom
_atom_sites_solution_primary direct
_audit_creation_date 2016-03-14
_audit_creation_method
;
Olex2 1.2
(compiled 2016.02.16 svn.r3265 for OlexSys, GUI svn.r5155)
;
_audit_update_record
;
2017-08-07 deposited with the CCDC.
2017-11-08 downloaded from the CCDC.
;
_cell_angle_alpha 90
_cell_angle_beta 92.7335(11)
_cell_angle_gamma 90
_cell_formula_units_Z 2
_cell_length_a 9.64408(12)
_cell_length_b 8.04710(9)
_cell_length_c 21.6608(2)
_cell_measurement_reflns_used 14346
_cell_measurement_temperature 150(2)
_cell_measurement_theta_max 77.8010
_cell_measurement_theta_min 4.0400
_cell_volume 1679.11(3)
_computing_cell_refinement 'CrysAlisPro 1.171.38.41 (Rigaku OD, 2015)'
_computing_data_collection 'CrysAlisPro 1.171.38.41 (Rigaku OD, 2015)'
_computing_data_reduction 'CrysAlisPro 1.171.38.41 (Rigaku OD, 2015)'
_computing_molecular_graphics 'Olex2 (Dolomanov et al., 2009)'
_computing_publication_material 'Olex2 (Dolomanov et al., 2009)'
_computing_structure_refinement 'ShelXL (Sheldrick, 2015)'
_computing_structure_solution 'ShelXT (Sheldrick, 2015)'
_diffrn_ambient_environment N~2~
_diffrn_ambient_temperature 150(2)
_diffrn_detector 'CCD plate'
_diffrn_detector_area_resol_mean 5.1417
_diffrn_detector_type Ruby
_diffrn_measured_fraction_theta_full 1.000
_diffrn_measured_fraction_theta_max 0.992
_diffrn_measurement_details
;
List of Runs (angles in degrees, time in seconds):

  # Type    Start    End  Width  t~exp~   \w     \q     \k     \f   Frames
#--------------------------------------------------------------------------
  1  \w   -118.00  -9.00   1.00    5.00    --  -41.46 -77.00-180.00  109
  2  \w    -70.00  32.00   1.00    5.00    --  -41.46  57.00 -60.00  102
  3  \w    -70.00  32.00   1.00    5.00    --  -41.46  57.00-180.00  102
  4  \w     17.00 116.00   1.00    5.00    --   41.46  38.00  60.00   99
  5  \w     -4.00  82.00   1.00    5.00    --   41.46 -99.00  30.00   86
  6  \w     81.00 178.00   1.00   25.00    --  114.00  77.00 -60.00   97
  7  \w     57.00 151.00   1.00   25.00    --  114.00 178.00-150.00   94
  8  \w     32.00 167.00   1.00   25.00    --  114.00 -15.00 120.00  135
  9  \w     86.00 178.00   1.00   25.00    --  114.00  30.00  30.00   92
 10  \w     42.00 143.00   1.00   25.00    --  114.00 -61.00-150.00  101
 11  \w     38.00 116.00   1.00   25.00    --  114.00-111.00-120.00   78
 12  \w     38.00 116.00   1.00   25.00    --  114.00-111.00   0.00   78
 13  \w    100.00 178.00   1.00   25.00    --  114.00 111.00 120.00   78
 14  \w     32.00 109.00   1.00   25.00    --  114.00 -95.00 150.00   77
 15  \w     38.00 116.00   1.00   25.00    --  114.00-111.00 120.00   78
 16  \w     57.00 151.00   1.00   25.00    --  114.00 178.00 150.00   94
 17  \w   -118.00 -14.00   1.00    5.00    --  -41.46 -77.00  60.00  104
 18  \w   -114.00 -13.00   1.00    5.00    --  -41.46 -57.00 -90.00  101
 19  \w      9.00 118.00   1.00    5.00    --   41.46  77.00 150.00  109
 20  \w     17.00 116.00   1.00    5.00    --   41.46  38.00 -90.00   99
 21  \w      9.00 118.00   1.00    5.00    --   41.46  77.00 -60.00  109
 22  \w     85.00 178.00   1.00   25.00    --  114.00  61.00 120.00   93
 23  \w     81.00 178.00   1.00   25.00    --  114.00  77.00  30.00   97
 24  \w     61.00 178.00   1.00   25.00    --  114.00  15.00-120.00  117
 25  \w     81.00 178.00   1.00   25.00    --  114.00  77.00-150.00   97
 26  \w     81.00 178.00   1.00   25.00    --  114.00  77.00 150.00   97
 27  \w     81.00 178.00   1.00   25.00    --  114.00  77.00  60.00   97
 28  \w     81.00 178.00   1.00   25.00    --  114.00  77.00 -30.00   97
 29  \w     85.00 178.00   1.00   25.00    --  114.00  61.00  90.00   93
 30  \w     81.00 178.00   1.00   25.00    --  114.00  77.00-120.00   97
 31  \w     85.00 178.00   1.00   25.00    --  114.00  61.00 -90.00   93
 32  \w     18.00  97.00   1.00    5.00    --   41.46-125.00 -90.00   79
 33  \w      9.00 118.00   1.00    5.00    --   41.46  77.00  30.00  109
 34  \w     13.00 114.00   1.00    5.00    --   41.46  57.00 120.00  101
 35  \w      9.00 118.00   1.00    5.00    --   41.46  77.00-150.00  109
 36  \w     -4.00  82.00   1.00    5.00    --   41.46 -99.00  60.00   86
 37  \w     81.00 124.00   1.00   25.00    --  114.00  77.00-180.00   43
;
_diffrn_measurement_device 'four-circle diffractometer'
_diffrn_measurement_device_type 'Xcalibur, Ruby, Gemini'
_diffrn_measurement_method '\w scans'
_diffrn_orient_matrix_type 'CrysAlisPro convention (1999,Acta A55,543-557)'
_diffrn_orient_matrix_UB_11 -0.0650685000
_diffrn_orient_matrix_UB_12 -0.1318253000
_diffrn_orient_matrix_UB_13 0.0413493000
_diffrn_orient_matrix_UB_21 -0.0163510000
_diffrn_orient_matrix_UB_22 -0.1185124000
_diffrn_orient_matrix_UB_23 -0.0557315000
_diffrn_orient_matrix_UB_31 0.1451621000
_diffrn_orient_matrix_UB_32 -0.0722443000
_diffrn_orient_matrix_UB_33 0.0159878000
_diffrn_radiation_monochromator graphite
_diffrn_radiation_probe x-ray
_diffrn_radiation_type CuK\a
_diffrn_radiation_wavelength 1.54184
_diffrn_reflns_av_R_equivalents 0.0567
_diffrn_reflns_av_unetI/netI 0.0399
_diffrn_reflns_Laue_measured_fraction_full 1.000
_diffrn_reflns_Laue_measured_fraction_max 0.992
_diffrn_reflns_limit_h_max 12
_diffrn_reflns_limit_h_min -11
_diffrn_reflns_limit_k_max 10
_diffrn_reflns_limit_k_min -10
_diffrn_reflns_limit_l_max 27
_diffrn_reflns_limit_l_min -27
_diffrn_reflns_number 34729
_diffrn_reflns_point_group_measured_fraction_full 1.000
_diffrn_reflns_point_group_measured_fraction_max 0.984
_diffrn_reflns_theta_full 67.684
_diffrn_reflns_theta_max 78.268
_diffrn_reflns_theta_min 4.086
_diffrn_source 'fine-focus sealed X-ray tube'
_diffrn_source_type 'Enhance (Cu) X-ray Source'
_exptl_absorpt_coefficient_mu 4.056
_exptl_absorpt_correction_T_max 1.00000
_exptl_absorpt_correction_T_min 0.32477
_exptl_absorpt_correction_type multi-scan
_exptl_absorpt_process_details
;
CrysAlisPro 1.171.38.41 (Rigaku Oxford Diffraction, 2015)
Empirical absorption correction using spherical harmonics,
 implemented in SCALE3 ABSPACK scaling algorithm.
;
_exptl_crystal_colour brown
_exptl_crystal_colour_primary brown
_exptl_crystal_density_diffrn 1.382
_exptl_crystal_description plate
_exptl_crystal_F_000 728
_exptl_crystal_size_max 0.4
_exptl_crystal_size_mid 0.2
_exptl_crystal_size_min 0.02
_refine_diff_density_max 0.678
_refine_diff_density_min -0.238
_refine_diff_density_rms 0.051
_refine_ls_abs_structure_details
;
 Flack x determined using 2745 quotients [(I+)-(I-)]/[(I+)+(I-)]
 (Parsons, Flack and Wagner, Acta Cryst. B69 (2013) 249-259).

Hooft y: -0.0086(19)  Olex2
Flack x: -0.010(2)    Shelx 2014
;
_refine_ls_abs_structure_Flack -0.010(2)
_refine_ls_extinction_method none
_refine_ls_goodness_of_fit_ref 1.018
_refine_ls_hydrogen_treatment constr
_refine_ls_matrix_type full
_refine_ls_number_parameters 444
_refine_ls_number_reflns 7091
_refine_ls_number_restraints 1
_refine_ls_restrained_S_all 1.018
_refine_ls_R_factor_all 0.0420
_refine_ls_R_factor_gt 0.0381
_refine_ls_shift/su_max 0.000
_refine_ls_shift/su_mean 0.000
_refine_ls_structure_factor_coef Fsqd
_refine_ls_weighting_details 'w=1/[\s^2^(Fo^2^)+(0.0577P)^2^+0.3392P] where P=(Fo^2^+2Fc^2^)/3'
_refine_ls_weighting_scheme calc
_refine_ls_wR_factor_gt 0.0961
_refine_ls_wR_factor_ref 0.1002
_reflns_Friedel_coverage 0.849
_reflns_Friedel_fraction_full 1.000
_reflns_Friedel_fraction_max 0.975
_reflns_number_gt 6587
_reflns_number_total 7091
_reflns_threshold_expression 'I > 2\s(I)'
_cod_data_source_file c7dt03250a2.cif
_cod_data_source_block adg11
_cod_depositor_comments 'Adding full bibliography for 7045212--7045216.cif.'
_cod_original_cell_volume 1679.12(3)
_cod_database_code 7045213
_shelx_space_group_comment
;
The symmetry employed for this shelxl refinement is uniquely defined
by the following loop, which should always be used as a source of
symmetry information in preference to the above space-group names.
They are only intended as comments.
;
_reflns_odcompleteness_completeness 99.95
_reflns_odcompleteness_iscentric 1
_reflns_odcompleteness_theta 74.33
_olex2_refinement_description
;
1. Fixed Uiso
 At 1.2 times of:
  All C(H) groups, All C(H,H) groups
 At 1.5 times of:
  All C(H,H,H) groups
2.a Ternary CH refined with riding coordinates:
 C4(H4), C7(H7)
2.b Secondary CH2 refined with riding coordinates:
 C5(H5A,H5B), C6(H6A,H6B), C26(H26A,H26B), C33(H33A,H33B)
2.c Aromatic/amide H refined with riding coordinates:
 C11(H11), C12(H12), C13(H13), C14(H14), C19(H19), C20(H20), C21(H21),
 C22(H22), C28(H28), C29(H29), C30(H30), C31(H31), C32(H32), C35(H35), C36(H36),
  C37(H37), C38(H38), C39(H39)
2.d Idealised Me refined as rotating group:
 C17(H17A,H17B,H17C), C25(H25A,H25B,H25C)
;
_shelx_shelxl_version_number 2014/7
_olex2_submission_special_instructions 'No special instructions were received'
_oxdiff_exptl_absorpt_empirical_details
;
Empirical correction (ABSPACK) includes:
- Absorption correction using spherical harmonics
- Frame scaling
;
_oxdiff_exptl_absorpt_empirical_full_max 2.611
_oxdiff_exptl_absorpt_empirical_full_min 0.740

loop_
_space_group_symop_operation_xyz
'x, y, z'
'-x, y+1/2, -z'

loop_
_atom_site_label
_atom_site_type_symbol
_atom_site_fract_x
_atom_site_fract_y
_atom_site_fract_z
_atom_site_U_iso_or_equiv
_atom_site_adp_type
_atom_site_occupancy
_atom_site_site_symmetry_order
_atom_site_calc_flag
_atom_site_refinement_flags_posn
Fe1 Fe 0.30663(5) 0.54443(6) 0.19644(2) 0.02998(13) Uani 1 1 d .
C1 C 0.3616(4) 0.3098(4) 0.26238(15) 0.0301(6) Uani 1 1 d .
O1 O 0.3215(3) 0.1658(3) 0.26651(12) 0.0382(6) Uani 1 1 d .
C2 C 0.4666(3) 0.3760(4) 0.22160(14) 0.0272(6) Uani 1 1 d .
C3 C 0.5000(3) 0.5421(4) 0.24091(12) 0.0276(5) Uani 1 1 d .
O4 O 0.6548(2) 0.6215(3) 0.16426(10) 0.0320(5) Uani 1 1 d .
C4 C 0.6228(4) 0.6465(4) 0.22671(14) 0.0292(6) Uani 1 1 d .
H4 H 0.7039 0.6091 0.2537 0.035 Uiso 1 1 calc R
C5 C 0.5939(4) 0.8294(4) 0.24101(16) 0.0349(7) Uani 1 1 d .
H5A H 0.6787 0.8961 0.2358 0.042 Uiso 1 1 calc R
H5B H 0.5200 0.8722 0.2119 0.042 Uiso 1 1 calc R
C6 C 0.5483(4) 0.8453(4) 0.30732(16) 0.0365(7) Uani 1 1 d .
H6A H 0.6198 0.7947 0.3357 0.044 Uiso 1 1 calc R
H6B H 0.5412 0.9645 0.3180 0.044 Uiso 1 1 calc R
O7 O 0.3913(3) 0.7270(3) 0.38028(10) 0.0308(5) Uani 1 1 d .
C7 C 0.4089(4) 0.7612(4) 0.31665(14) 0.0301(6) Uani 1 1 d .
H7 H 0.3321 0.8352 0.3006 0.036 Uiso 1 1 calc R
C8 C 0.3995(3) 0.5955(4) 0.28336(13) 0.0262(6) Uani 1 1 d .
C9 C 0.3041(3) 0.4628(4) 0.29191(14) 0.0276(6) Uani 1 1 d .
C10 C 0.1948(4) 0.4515(4) 0.33764(15) 0.0308(6) Uani 1 1 d .
C11 C 0.1932(4) 0.3099(4) 0.37580(16) 0.0373(7) Uani 1 1 d .
H11 H 0.2597 0.2244 0.3707 0.045 Uiso 1 1 calc R
C12 C 0.0961(5) 0.2929(5) 0.42092(18) 0.0444(9) Uani 1 1 d .
H12 H 0.0973 0.1967 0.4464 0.053 Uiso 1 1 calc R
C13 C -0.0011(4) 0.4143(6) 0.42870(19) 0.0469(9) Uani 1 1 d .
H13 H -0.0671 0.4024 0.4596 0.056 Uiso 1 1 calc R
C14 C -0.0031(4) 0.5549(6) 0.39136(17) 0.0433(8) Uani 1 1 d .
H14 H -0.0712 0.6384 0.3964 0.052 Uiso 1 1 calc R
C15 C 0.0946(4) 0.5736(4) 0.34652(16) 0.0354(7) Uani 1 1 d .
O16 O 0.0990(3) 0.7095(4) 0.30884(13) 0.0450(6) Uani 1 1 d .
C17 C 0.0051(6) 0.8419(7) 0.3177(3) 0.0663(14) Uani 1 1 d .
H17A H 0.0278 0.9352 0.2910 0.099 Uiso 1 1 calc GR
H17B H 0.0124 0.8776 0.3610 0.099 Uiso 1 1 calc GR
H17C H -0.0898 0.8044 0.3074 0.099 Uiso 1 1 calc GR
C18 C 0.5464(4) 0.2690(4) 0.18006(14) 0.0297(6) Uani 1 1 d .
C19 C 0.4845(4) 0.1957(4) 0.12690(15) 0.0346(7) Uani 1 1 d .
H19 H 0.3884 0.2130 0.1173 0.041 Uiso 1 1 calc R
C20 C 0.5609(4) 0.0984(5) 0.08805(17) 0.0415(8) Uani 1 1 d .
H20 H 0.5172 0.0493 0.0523 0.050 Uiso 1 1 calc R
C21 C 0.7004(4) 0.0732(4) 0.10145(17) 0.0398(8) Uani 1 1 d .
H21 H 0.7532 0.0087 0.0743 0.048 Uiso 1 1 calc R
C22 C 0.7641(4) 0.1416(4) 0.15434(16) 0.0349(7) Uani 1 1 d .
H22 H 0.8603 0.1238 0.1634 0.042 Uiso 1 1 calc R
C23 C 0.6870(4) 0.2362(4) 0.19392(15) 0.0307(6) Uani 1 1 d .
O24 O 0.7395(3) 0.3035(3) 0.24805(11) 0.0356(5) Uani 1 1 d .
C25 C 0.8736(5) 0.2535(6) 0.2705(2) 0.0503(10) Uani 1 1 d .
H25A H 0.8925 0.2997 0.3119 0.075 Uiso 1 1 calc GR
H25B H 0.9431 0.2943 0.2426 0.075 Uiso 1 1 calc GR
H25C H 0.8778 0.1319 0.2725 0.075 Uiso 1 1 calc GR
C26 C 0.7978(4) 0.6479(5) 0.15307(16) 0.0364(7) Uani 1 1 d .
H26A H 0.8562 0.5708 0.1787 0.044 Uiso 1 1 calc R
H26B H 0.8245 0.7631 0.1643 0.044 Uiso 1 1 calc R
C27 C 0.8204(4) 0.6181(4) 0.08553(15) 0.0324(7) Uani 1 1 d .
C28 C 0.9200(4) 0.7086(5) 0.05620(17) 0.0383(7) Uani 1 1 d .
H28 H 0.9741 0.7881 0.0790 0.046 Uiso 1 1 calc R
C29 C 0.9422(4) 0.6851(5) -0.00587(17) 0.0431(8) Uani 1 1 d .
H29 H 1.0104 0.7487 -0.0255 0.052 Uiso 1 1 calc R
C30 C 0.8642(4) 0.5680(5) -0.03916(15) 0.0408(8) Uani 1 1 d .
H30 H 0.8789 0.5511 -0.0818 0.049 Uiso 1 1 calc R
C31 C 0.7653(4) 0.4763(5) -0.01041(18) 0.0419(8) Uani 1 1 d .
H31 H 0.7118 0.3962 -0.0333 0.050 Uiso 1 1 calc R
C32 C 0.7434(4) 0.5004(4) 0.05199(17) 0.0377(8) Uani 1 1 d .
H32 H 0.6756 0.4362 0.0717 0.045 Uiso 1 1 calc R
C33 C 0.3525(4) 0.8688(4) 0.41419(17) 0.0393(8) Uani 1 1 d .
H33A H 0.2607 0.9096 0.3984 0.047 Uiso 1 1 calc R
H33B H 0.4212 0.9588 0.4096 0.047 Uiso 1 1 calc R
C34 C 0.3463(4) 0.8208(4) 0.48103(15) 0.0337(7) Uani 1 1 d .
C35 C 0.3932(4) 0.9314(6) 0.52686(19) 0.0456(9) Uani 1 1 d .
H35 H 0.4279 1.0371 0.5156 0.055 Uiso 1 1 calc R
C36 C 0.3898(5) 0.8891(7) 0.5882(2) 0.0572(12) Uani 1 1 d .
H36 H 0.4202 0.9664 0.6191 0.069 Uiso 1 1 calc R
C37 C 0.3426(5) 0.7352(7) 0.60510(18) 0.0574(13) Uani 1 1 d .
H37 H 0.3431 0.7048 0.6475 0.069 Uiso 1 1 calc R
C38 C 0.2942(5) 0.6246(6) 0.55997(18) 0.0490(10) Uani 1 1 d .
H38 H 0.2598 0.5191 0.5716 0.059 Uiso 1 1 calc R
C39 C 0.2956(4) 0.6668(5) 0.49805(16) 0.0368(7) Uani 1 1 d .
H39 H 0.2621 0.5907 0.4673 0.044 Uiso 1 1 calc R
C40 C 0.2089(4) 0.7362(5) 0.19307(16) 0.0419(8) Uani 1 1 d .
O40 O 0.1498(4) 0.8578(4) 0.18748(14) 0.0553(8) Uani 1 1 d .
C41 C 0.1682(4) 0.4095(5) 0.16830(17) 0.0417(8) Uani 1 1 d .
O41 O 0.0814(3) 0.3242(5) 0.15085(15) 0.0592(9) Uani 1 1 d .
O42 O 0.4041(3) 0.6064(4) 0.07228(12) 0.0554(8) Uani 1 1 d .
C42 C 0.3713(4) 0.5857(5) 0.12079(16) 0.0409(8) Uani 1 1 d .

loop_
_atom_site_aniso_label
_atom_site_aniso_U_11
_atom_site_aniso_U_22
_atom_site_aniso_U_33
_atom_site_aniso_U_23
_atom_site_aniso_U_13
_atom_site_aniso_U_12
Fe1 0.0342(3) 0.0297(2) 0.0261(2) 0.0002(2) 0.00193(17) 0.0028(2)
C1 0.0326(17) 0.0269(15) 0.0311(14) -0.0002(11) 0.0030(13) 0.0006(12)
O1 0.0471(15) 0.0243(11) 0.0444(13) -0.0028(9) 0.0135(11) -0.0061(10)
C2 0.0285(15) 0.0237(13) 0.0292(14) 0.0019(11) 0.0013(12) 0.0026(12)
C3 0.0325(15) 0.0248(13) 0.0254(11) 0.0025(12) 0.0015(10) 0.0011(14)
O4 0.0338(12) 0.0324(11) 0.0302(11) 0.0012(9) 0.0076(9) -0.0011(9)
C4 0.0351(17) 0.0229(14) 0.0300(14) 0.0020(11) 0.0054(12) -0.0011(12)
C5 0.0434(19) 0.0231(14) 0.0393(17) 0.0007(12) 0.0120(14) -0.0053(13)
C6 0.047(2) 0.0262(16) 0.0374(17) -0.0043(12) 0.0089(15) -0.0069(14)
O7 0.0413(13) 0.0232(10) 0.0285(10) -0.0026(8) 0.0080(9) 0.0012(9)
C7 0.0389(18) 0.0223(14) 0.0294(14) 0.0009(11) 0.0050(12) 0.0027(12)
C8 0.0297(15) 0.0250(14) 0.0240(13) 0.0022(10) 0.0006(11) 0.0015(11)
C9 0.0318(17) 0.0251(14) 0.0259(13) -0.0001(11) 0.0007(12) 0.0019(12)
C10 0.0328(17) 0.0293(15) 0.0306(14) -0.0036(12) 0.0041(12) -0.0021(13)
C11 0.045(2) 0.0293(16) 0.0385(17) -0.0003(13) 0.0107(15) -0.0037(14)
C12 0.050(2) 0.042(2) 0.0423(18) -0.0008(15) 0.0143(17) -0.0130(17)
C13 0.041(2) 0.057(2) 0.0438(19) -0.0113(17) 0.0179(16) -0.0140(18)
C14 0.0312(16) 0.051(2) 0.0480(17) -0.0108(19) 0.0070(14) 0.0015(18)
C15 0.0339(17) 0.0350(19) 0.0374(15) -0.0060(13) 0.0020(13) -0.0007(13)
O16 0.0447(15) 0.0394(14) 0.0516(15) 0.0033(11) 0.0090(12) 0.0161(12)
C17 0.062(3) 0.058(3) 0.080(3) 0.006(2) 0.015(3) 0.032(2)
C18 0.0363(18) 0.0241(14) 0.0292(14) 0.0005(11) 0.0072(13) -0.0024(12)
C19 0.0363(18) 0.0332(16) 0.0344(15) -0.0053(13) 0.0031(13) -0.0015(13)
C20 0.050(2) 0.0399(19) 0.0351(16) -0.0089(13) 0.0045(15) -0.0036(15)
C21 0.048(2) 0.0319(19) 0.0408(16) -0.0047(13) 0.0128(15) 0.0023(14)
C22 0.0374(18) 0.0273(16) 0.0407(17) 0.0030(12) 0.0095(14) 0.0022(13)
C23 0.0373(18) 0.0241(14) 0.0309(14) 0.0034(11) 0.0038(12) -0.0008(12)
O24 0.0391(14) 0.0340(12) 0.0334(11) -0.0008(9) -0.0027(10) 0.0060(10)
C25 0.043(2) 0.061(3) 0.046(2) -0.0054(18) -0.0075(17) 0.011(2)
C26 0.0373(19) 0.0379(18) 0.0346(16) 0.0031(13) 0.0075(14) -0.0035(14)
C27 0.0355(17) 0.0277(15) 0.0344(15) 0.0032(12) 0.0068(13) 0.0052(13)
C28 0.0382(19) 0.0375(18) 0.0398(18) -0.0011(14) 0.0076(14) -0.0053(15)
C29 0.045(2) 0.045(2) 0.0403(18) 0.0036(15) 0.0131(16) -0.0026(16)
C30 0.052(2) 0.040(2) 0.0320(15) -0.0002(14) 0.0091(14) 0.0066(16)
C31 0.049(2) 0.0335(17) 0.0431(18) -0.0040(14) 0.0013(16) 0.0020(16)
C32 0.0417(19) 0.0291(17) 0.0433(18) 0.0023(12) 0.0111(15) -0.0020(13)
C33 0.053(2) 0.0269(16) 0.0392(17) -0.0054(13) 0.0139(16) 0.0005(15)
C34 0.0288(16) 0.0391(17) 0.0336(16) -0.0078(13) 0.0075(13) 0.0014(14)
C35 0.037(2) 0.051(2) 0.049(2) -0.0168(17) 0.0033(16) -0.0065(16)
C36 0.054(3) 0.075(3) 0.042(2) -0.024(2) -0.0084(19) 0.011(2)
C37 0.061(3) 0.081(3) 0.0299(17) 0.0003(18) 0.0021(17) 0.033(3)
C38 0.058(3) 0.050(2) 0.0406(19) 0.0075(16) 0.0134(18) 0.016(2)
C39 0.0392(19) 0.0383(18) 0.0329(15) -0.0027(13) 0.0036(14) 0.0041(14)
C40 0.051(2) 0.044(2) 0.0304(16) -0.0006(14) -0.0040(15) 0.0051(18)
O40 0.071(2) 0.0444(16) 0.0493(16) 0.0044(12) -0.0091(15) 0.0235(15)
C41 0.043(2) 0.050(2) 0.0323(16) -0.0060(15) 0.0058(15) 0.0049(17)
O41 0.0461(17) 0.075(2) 0.0561(17) -0.0234(16) -0.0003(14) -0.0190(16)
O42 0.0576(18) 0.079(2) 0.0304(13) 0.0141(12) 0.0060(12) 0.0115(16)
C42 0.043(2) 0.045(2) 0.0343(17) 0.0060(13) 0.0010(14) 0.0079(15)

loop_
_atom_type_symbol
_atom_type_description
_atom_type_scat_dispersion_real
_atom_type_scat_dispersion_imag
_atom_type_scat_source
C C 0.0181 0.0091 'International Tables Vol C Tables 4.2.6.8 and 6.1.1.4'
H H 0.0000 0.0000 'International Tables Vol C Tables 4.2.6.8 and 6.1.1.4'
Fe Fe -1.1336 3.1974 'International Tables Vol C Tables 4.2.6.8 and 6.1.1.4'
O O 0.0492 0.0322 'International Tables Vol C Tables 4.2.6.8 and 6.1.1.4'

loop_
_geom_angle_atom_site_label_1
_geom_angle_atom_site_label_2
_geom_angle_atom_site_label_3
_geom_angle
C2 Fe1 C1 37.34(11)
C2 Fe1 C9 66.42(12)
C3 Fe1 C1 63.06(12)
C3 Fe1 C2 40.24(13)
C3 Fe1 C8 40.46(12)
C3 Fe1 C9 66.58(12)
C8 Fe1 C1 63.07(11)
C8 Fe1 C2 67.41(12)
C8 Fe1 C9 39.11(12)
C9 Fe1 C1 37.89(11)
C40 Fe1 C1 142.35(14)
C40 Fe1 C2 159.05(15)
C40 Fe1 C3 119.04(16)
C40 Fe1 C8 93.93(14)
C40 Fe1 C9 105.51(14)
C40 Fe1 C42 90.47(17)
C41 Fe1 C1 82.36(16)
C41 Fe1 C2 102.77(16)
C41 Fe1 C3 142.38(17)
C41 Fe1 C8 134.60(15)
C41 Fe1 C9 95.62(15)
C41 Fe1 C40 97.15(19)
C41 Fe1 C42 94.92(18)
C42 Fe1 C1 127.16(14)
C42 Fe1 C2 94.17(15)
C42 Fe1 C3 94.69(15)
C42 Fe1 C8 128.95(16)
C42 Fe1 C9 159.56(15)
O1 C1 Fe1 136.2(3)
O1 C1 C2 127.8(3)
O1 C1 C9 128.2(3)
C2 C1 Fe1 60.02(16)
C2 C1 C9 103.7(3)
C9 C1 Fe1 62.38(16)
C1 C2 Fe1 82.64(19)
C1 C2 C18 123.0(3)
C3 C2 Fe1 68.07(17)
C3 C2 C1 108.3(3)
C3 C2 C18 127.0(3)
C18 C2 Fe1 127.6(2)
C2 C3 Fe1 71.68(18)
C2 C3 C4 129.3(3)
C2 C3 C8 108.5(3)
C4 C3 Fe1 127.4(2)
C8 C3 Fe1 70.85(17)
C8 C3 C4 122.0(3)
C4 O4 C26 113.4(3)
C3 C4 H4 108.4
C3 C4 C5 110.1(3)
O4 C4 C3 109.1(3)
O4 C4 H4 108.4
O4 C4 C5 112.3(3)
C5 C4 H4 108.4
C4 C5 H5A 109.8
C4 C5 H5B 109.8
H5A C5 H5B 108.2
C6 C5 C4 109.5(3)
C6 C5 H5A 109.8
C6 C5 H5B 109.8
C5 C6 H6A 109.1
C5 C6 H6B 109.1
H6A C6 H6B 107.8
C7 C6 C5 112.5(3)
C7 C6 H6A 109.1
C7 C6 H6B 109.1
C33 O7 C7 113.1(2)
C6 C7 H7 109.4
O7 C7 C6 111.1(3)
O7 C7 H7 109.4
O7 C7 C8 106.4(2)
C8 C7 C6 111.1(3)
C8 C7 H7 109.4
C3 C8 Fe1 68.68(16)
C3 C8 C7 122.8(3)
C7 C8 Fe1 128.0(2)
C9 C8 Fe1 73.64(18)
C9 C8 C3 108.6(3)
C9 C8 C7 128.4(3)
C1 C9 Fe1 79.72(17)
C8 C9 Fe1 67.25(17)
C8 C9 C1 107.7(3)
C8 C9 C10 128.0(3)
C10 C9 Fe1 134.0(2)
C10 C9 C1 121.4(3)
C11 C10 C9 118.0(3)
C15 C10 C9 124.5(3)
C15 C10 C11 117.5(3)
C10 C11 H11 119.4
C12 C11 C10 121.2(4)
C12 C11 H11 119.4
C11 C12 H12 119.9
C13 C12 C11 120.2(4)
C13 C12 H12 119.9
C12 C13 H13 120.0
C12 C13 C14 119.9(3)
C14 C13 H13 120.0
C13 C14 H14 119.9
C13 C14 C15 120.2(4)
C15 C14 H14 119.9
C14 C15 C10 121.0(3)
O16 C15 C10 116.0(3)
O16 C15 C14 123.0(3)
C15 O16 C17 118.8(3)
O16 C17 H17A 109.5
O16 C17 H17B 109.5
O16 C17 H17C 109.5
H17A C17 H17B 109.5
H17A C17 H17C 109.5
H17B C17 H17C 109.5
C19 C18 C2 121.9(3)
C23 C18 C2 120.2(3)
C23 C18 C19 117.8(3)
C18 C19 H19 119.4
C20 C19 C18 121.2(4)
C20 C19 H19 119.4
C19 C20 H20 120.1
C21 C20 C19 119.8(3)
C21 C20 H20 120.1
C20 C21 H21 119.8
C20 C21 C22 120.3(3)
C22 C21 H21 119.8
C21 C22 H22 120.1
C21 C22 C23 119.9(3)
C23 C22 H22 120.1
C22 C23 C18 120.8(3)
O24 C23 C18 115.2(3)
O24 C23 C22 124.0(3)
C23 O24 C25 118.5(3)
O24 C25 H25A 109.5
O24 C25 H25B 109.5
O24 C25 H25C 109.5
H25A C25 H25B 109.5
H25A C25 H25C 109.5
H25B C25 H25C 109.5
O4 C26 H26A 109.9
O4 C26 H26B 109.9
O4 C26 C27 109.1(3)
H26A C26 H26B 108.3
C27 C26 H26A 109.9
C27 C26 H26B 109.9
C28 C27 C26 119.8(3)
C28 C27 C32 119.0(3)
C32 C27 C26 121.2(3)
C27 C28 H28 119.4
C27 C28 C29 121.1(4)
C29 C28 H28 119.4
C28 C29 H29 120.2
C28 C29 C30 119.5(4)
C30 C29 H29 120.2
C29 C30 H30 120.0
C31 C30 C29 119.9(3)
C31 C30 H30 120.0
C30 C31 H31 119.9
C30 C31 C32 120.3(4)
C32 C31 H31 119.9
C27 C32 C31 120.1(3)
C27 C32 H32 119.9
C31 C32 H32 119.9
O7 C33 H33A 110.0
O7 C33 H33B 110.0
O7 C33 C34 108.4(3)
H33A C33 H33B 108.4
C34 C33 H33A 110.0
C34 C33 H33B 110.0
C35 C34 C33 119.7(3)
C39 C34 C33 121.1(3)
C39 C34 C35 119.2(3)
C34 C35 H35 119.7
C36 C35 C34 120.6(4)
C36 C35 H35 119.7
C35 C36 H36 119.9
C35 C36 C37 120.3(4)
C37 C36 H36 119.9
C36 C37 H37 120.2
C36 C37 C38 119.7(4)
C38 C37 H37 120.2
C37 C38 H38 119.8
C39 C38 C37 120.4(4)
C39 C38 H38 119.8
C34 C39 H39 120.1
C38 C39 C34 119.8(4)
C38 C39 H39 120.1
O40 C40 Fe1 176.0(4)
O41 C41 Fe1 179.6(4)
O42 C42 Fe1 175.6(4)

loop_
_geom_bond_atom_site_label_1
_geom_bond_atom_site_label_2
_geom_bond_distance
Fe1 C1 2.411(3)
Fe1 C2 2.106(3)
Fe1 C3 2.058(3)
Fe1 C8 2.087(3)
Fe1 C9 2.171(3)
Fe1 C40 1.808(4)
Fe1 C41 1.804(4)
Fe1 C42 1.811(4)
C1 O1 1.226(4)
C1 C2 1.475(4)
C1 C9 1.505(4)
C2 C3 1.433(5)
C2 C18 1.486(4)
C3 C4 1.496(4)
C3 C8 1.434(4)
O4 C4 1.416(4)
O4 C26 1.427(4)
C4 H4 1.0000
C4 C5 1.532(4)
C5 H5A 0.9900
C5 H5B 0.9900
C5 C6 1.527(5)
C6 H6A 0.9900
C6 H6B 0.9900
C6 C7 1.527(5)
O7 C7 1.424(4)
O7 C33 1.417(4)
C7 H7 1.0000
C7 C8 1.516(4)
C8 C9 1.428(4)
C9 C10 1.483(4)
C10 C11 1.408(5)
C10 C15 1.398(5)
C11 H11 0.9500
C11 C12 1.392(5)
C12 H12 0.9500
C12 C13 1.370(6)
C13 H13 0.9500
C13 C14 1.390(7)
C14 H14 0.9500
C14 C15 1.393(5)
C15 O16 1.366(5)
O16 C17 1.417(5)
C17 H17A 0.9800
C17 H17B 0.9800
C17 H17C 0.9800
C18 C19 1.402(5)
C18 C23 1.400(5)
C19 H19 0.9500
C19 C20 1.387(5)
C20 H20 0.9500
C20 C21 1.377(6)
C21 H21 0.9500
C21 C22 1.388(5)
C22 H22 0.9500
C22 C23 1.389(5)
C23 O24 1.367(4)
O24 C25 1.418(5)
C25 H25A 0.9800
C25 H25B 0.9800
C25 H25C 0.9800
C26 H26A 0.9900
C26 H26B 0.9900
C26 C27 1.508(5)
C27 C28 1.384(5)
C27 C32 1.387(5)
C28 H28 0.9500
C28 C29 1.384(5)
C29 H29 0.9500
C29 C30 1.386(6)
C30 H30 0.9500
C30 C31 1.379(6)
C31 H31 0.9500
C31 C32 1.391(5)
C32 H32 0.9500
C33 H33A 0.9900
C33 H33B 0.9900
C33 C34 1.502(5)
C34 C35 1.393(5)
C34 C39 1.388(5)
C35 H35 0.9500
C35 C36 1.374(7)
C36 H36 0.9500
C36 C37 1.375(8)
C37 H37 0.9500
C37 C38 1.386(7)
C38 H38 0.9500
C38 C39 1.385(5)
C39 H39 0.9500
C40 O40 1.136(5)
C41 O41 1.134(5)
O42 C42 1.124(5)

loop_
_geom_torsion_atom_site_label_1
_geom_torsion_atom_site_label_2
_geom_torsion_atom_site_label_3
_geom_torsion_atom_site_label_4
_geom_torsion
Fe1 C1 C2 C3 64.0(2)
Fe1 C1 C2 C18 -130.5(3)
Fe1 C1 C9 C8 -61.9(2)
Fe1 C1 C9 C10 135.8(3)
Fe1 C2 C3 C4 -123.8(3)
Fe1 C2 C3 C8 61.6(2)
Fe1 C2 C18 C19 -36.3(4)
Fe1 C2 C18 C23 144.9(3)
Fe1 C3 C4 O4 -56.8(4)
Fe1 C3 C4 C5 66.9(3)
Fe1 C3 C8 C7 -122.3(3)
Fe1 C3 C8 C9 63.3(2)
Fe1 C8 C9 C1 70.3(2)
Fe1 C8 C9 C10 -129.0(3)
Fe1 C9 C10 C11 139.0(3)
Fe1 C9 C10 C15 -42.5(5)
C1 C2 C3 Fe1 -73.8(2)
C1 C2 C3 C4 162.4(3)
C1 C2 C3 C8 -12.2(3)
C1 C2 C18 C19 71.6(4)
C1 C2 C18 C23 -107.3(4)
C1 C9 C10 C11 31.5(5)
C1 C9 C10 C15 -150.0(3)
O1 C1 C2 Fe1 127.4(4)
O1 C1 C2 C3 -168.6(4)
O1 C1 C2 C18 -3.1(6)
O1 C1 C9 Fe1 -128.7(4)
O1 C1 C9 C8 169.3(3)
O1 C1 C9 C10 7.1(5)
C2 C1 C9 Fe1 44.9(2)
C2 C1 C9 C8 -17.0(3)
C2 C1 C9 C10 -179.2(3)
C2 C3 C4 O4 39.8(4)
C2 C3 C4 C5 163.4(3)
C2 C3 C8 Fe1 -62.2(2)
C2 C3 C8 C7 175.5(3)
C2 C3 C8 C9 1.1(3)
C2 C18 C19 C20 178.9(3)
C2 C18 C23 C22 -177.6(3)
C2 C18 C23 O24 2.4(4)
C3 C2 C18 C19 -125.7(4)
C3 C2 C18 C23 55.5(4)
C3 C4 C5 C6 53.4(4)
C3 C8 C9 Fe1 -60.1(2)
C3 C8 C9 C1 10.2(3)
C3 C8 C9 C10 170.9(3)
O4 C4 C5 C6 175.2(3)
O4 C26 C27 C28 147.5(3)
O4 C26 C27 C32 -32.9(4)
C4 C3 C8 Fe1 122.8(3)
C4 C3 C8 C7 0.4(4)
C4 C3 C8 C9 -174.0(3)
C4 O4 C26 C27 180.0(3)
C4 C5 C6 C7 -65.9(4)
C5 C6 C7 O7 159.9(3)
C5 C6 C7 C8 41.6(4)
C6 C7 C8 Fe1 -96.9(3)
C6 C7 C8 C3 -9.5(4)
C6 C7 C8 C9 163.7(3)
O7 C7 C8 Fe1 142.0(2)
O7 C7 C8 C3 -130.6(3)
O7 C7 C8 C9 42.6(4)
O7 C33 C34 C35 141.2(3)
O7 C33 C34 C39 -38.1(5)
C7 O7 C33 C34 -176.3(3)
C7 C8 C9 Fe1 125.9(3)
C7 C8 C9 C1 -163.8(3)
C7 C8 C9 C10 -3.1(5)
C8 C3 C4 O4 -146.3(3)
C8 C3 C4 C5 -22.6(4)
C8 C9 C10 C11 -126.9(4)
C8 C9 C10 C15 51.6(5)
C9 C1 C2 Fe1 -46.3(2)
C9 C1 C2 C3 17.7(3)
C9 C1 C2 C18 -176.8(3)
C9 C10 C11 C12 178.2(3)
C9 C10 C15 C14 -178.7(3)
C9 C10 C15 O16 1.4(5)
C10 C11 C12 C13 0.5(6)
C10 C15 O16 C17 -176.6(4)
C11 C10 C15 C14 -0.2(5)
C11 C10 C15 O16 179.9(3)
C11 C12 C13 C14 0.1(6)
C12 C13 C14 C15 -0.7(6)
C13 C14 C15 C10 0.8(6)
C13 C14 C15 O16 -179.3(4)
C14 C15 O16 C17 3.5(6)
C15 C10 C11 C12 -0.4(5)
C18 C2 C3 Fe1 121.3(3)
C18 C2 C3 C4 -2.4(5)
C18 C2 C3 C8 -177.0(3)
C18 C19 C20 C21 -0.3(6)
C18 C23 O24 C25 169.6(3)
C19 C18 C23 C22 3.5(5)
C19 C18 C23 O24 -176.5(3)
C19 C20 C21 C22 1.5(6)
C20 C21 C22 C23 -0.1(5)
C21 C22 C23 C18 -2.4(5)
C21 C22 C23 O24 177.6(3)
C22 C23 O24 C25 -10.5(5)
C23 C18 C19 C20 -2.2(5)
C26 O4 C4 C3 -152.5(3)
C26 O4 C4 C5 85.1(4)
C26 C27 C28 C29 -179.4(4)
C26 C27 C32 C31 179.4(3)
C27 C28 C29 C30 -0.5(6)
C28 C27 C32 C31 -0.9(5)
C28 C29 C30 C31 0.1(6)
C29 C30 C31 C32 -0.1(6)
C30 C31 C32 C27 0.5(6)
C32 C27 C28 C29 1.0(6)
C33 O7 C7 C6 78.3(4)
C33 O7 C7 C8 -160.6(3)
C33 C34 C35 C36 -179.3(4)
C33 C34 C39 C38 178.5(4)
C34 C35 C36 C37 1.4(7)
C35 C34 C39 C38 -0.9(6)
C35 C36 C37 C38 -2.0(7)
C36 C37 C38 C39 1.3(7)
C37 C38 C39 C34 0.2(6)
C39 C34 C35 C36 0.1(6)
